data_7033165
loop_
_publ_author_name
'Li, Liang'
'Sun, Jing-Wen'
'Sha, Jing-Quan'
'Li, Guang-Ming'
'Yan, Peng-Fei'
'Wang, Cheng'
'Yu, Lian'

_publ_section_title
;
 Structure refinement and photocatalytic properties of porous POMCPs by
 selecting the isomerous PYTTZ.
;
_journal_issue 4
_journal_name_full 'Dalton transactions (Cambridge, England : 2003)'
_journal_page_first 1948
_journal_page_last 1954
_journal_paper_doi 10.1039/c4dt02960g
_journal_volume 44
_journal_year 2015
_chemical_formula_moiety 'C27 H15 Ag4 N21 O40 Si W12, 3(O)'
_chemical_formula_sum 'C27 H15 Ag4 N21 O43 Si W12'
_chemical_formula_weight 3987.25
_chemical_name_systematic
;
 ?
;
_space_group_IT_number 2
_symmetry_cell_setting triclinic
_symmetry_space_group_name_Hall '-P 1'
_symmetry_space_group_name_H-M 'P -1'
_atom_sites_solution_hydrogens geom
_atom_sites_solution_primary direct
_atom_sites_solution_secondary difmap
_audit_creation_method SHELXL-97
_audit_update_record
;
2014-11-17 deposited with the CCDC.
2014-11-20 downloaded from the CCDC.
;
_cell_angle_alpha 79.495(5)
_cell_angle_beta 78.656(5)
_cell_angle_gamma 87.706(5)
_cell_formula_units_Z 2
_cell_length_a 11.446(5)
_cell_length_b 12.300(5)
_cell_length_c 25.541(5)
_cell_measurement_reflns_used 8213
_cell_measurement_temperature 293(2)
_cell_measurement_theta_max 28.4974
_cell_measurement_theta_min 3.2302
_cell_volume 3466(2)
_computing_cell_refinement 'CrysAlisPro, Agilent Technologies'
_computing_data_collection 'CrysAlisPro, Agilent Technologies'
_computing_data_reduction 'CrysAlisPro, Agilent Technologies'
_computing_molecular_graphics 'Diamond 3.2e and 3D max'
_computing_publication_material 'CrysAlisPro, Agilent Technologies'
_computing_structure_refinement 'SHELXL-97 (Sheldrick, 1997)'
_computing_structure_solution 'CrysAlisPro, Agilent Technologies'
_diffrn_ambient_temperature 293(2)
_diffrn_measured_fraction_theta_full 0.923
_diffrn_measured_fraction_theta_max 0.923
_diffrn_measurement_device_type 'Xcalibur, Eos'
_diffrn_radiation_monochromator graphite
_diffrn_radiation_source 'Enhance (Mo) X-ray Source'
_diffrn_radiation_type 'Mo K\a'
_diffrn_radiation_wavelength 0.7107
_diffrn_reflns_av_R_equivalents 0.0741
_diffrn_reflns_av_sigmaI/netI 0.0965
_diffrn_reflns_limit_h_max 13
_diffrn_reflns_limit_h_min -13
_diffrn_reflns_limit_k_max 12
_diffrn_reflns_limit_k_min -14
_diffrn_reflns_limit_l_max 22
_diffrn_reflns_limit_l_min -30
_diffrn_reflns_number 16334
_diffrn_reflns_theta_full 25.00
_diffrn_reflns_theta_max 25.00
_diffrn_reflns_theta_min 3.24
_exptl_absorpt_coefficient_mu 21.043
_exptl_absorpt_correction_T_max 0.003
_exptl_absorpt_correction_T_min 0.002
_exptl_absorpt_correction_type multi-scan
_exptl_absorpt_process_details adabs(Sheldrick,1996)
_exptl_crystal_colour yellow
_exptl_crystal_density_diffrn 3.821
_exptl_crystal_density_method 'not measured'
_exptl_crystal_description block
_exptl_crystal_F_000 3516
_exptl_crystal_size_max 0.32
_exptl_crystal_size_mid 0.29
_exptl_crystal_size_min 0.27
_refine_diff_density_max 4.368
_refine_diff_density_min -5.856
_refine_diff_density_rms 0.652
_refine_ls_extinction_method none
_refine_ls_goodness_of_fit_ref 1.033
_refine_ls_hydrogen_treatment mixed
_refine_ls_matrix_type full
_refine_ls_number_parameters 958
_refine_ls_number_reflns 11293
_refine_ls_number_restraints 200
_refine_ls_restrained_S_all 1.026
_refine_ls_R_factor_all 0.0978
_refine_ls_R_factor_gt 0.0824
_refine_ls_shift/su_max 0.001
_refine_ls_shift/su_mean 0.000
_refine_ls_structure_factor_coef Fsqd
_refine_ls_weighting_details 'calc w=1/[\s^2^(Fo^2^)+(0.1525P)^2^+24.7361P] where P=(Fo^2^+2Fc^2^)/3'
_refine_ls_weighting_scheme calc
_refine_ls_wR_factor_gt 0.2185
_refine_ls_wR_factor_ref 0.2408
_reflns_number_gt 8867
_reflns_number_total 12232
_reflns_threshold_expression >2sigma(I)
_cod_data_source_file c4dt02960g2.cif
_cod_data_source_block compound2
_cod_depositor_comments
;
The following automatic conversions were performed:

'_exptl_absorpt_correction_type' value 'Multi-scan' changed to
'multi-scan' according to
/usr/data/users/saulius/crontab/automatic-downloads/rss-feeds/RSC/lib/dictionaries/cif_core.dic
dictionary named 'cif_core.dic' version 2.4.2 from 2011-04-26.

Automatic conversion script
Id: cif_fix_values 2935 2014-11-11 08:27:57Z andrius 

 Adding full bibliography for 7033164--7033165.cif.
;
_cod_original_sg_symbol_Hall '-p 1'
_cod_original_sg_symbol_H-M 'p -1'
_cod_database_code 7033165

loop_
_symmetry_equiv_pos_as_xyz
'x, y, z'
'-x, -y, -z'

loop_
_atom_site_label
_atom_site_type_symbol
_atom_site_fract_x
_atom_site_fract_y
_atom_site_fract_z
_atom_site_U_iso_or_equiv
_atom_site_adp_type
_atom_site_occupancy
_atom_site_symmetry_multiplicity
_atom_site_calc_flag
_atom_site_refinement_flags
Ag1 Ag 0.9946(2) 0.7721(2) 0.58409(9) 0.0485(6) Uani 1 1 d .
Ag2 Ag 1.14404(17) 0.42108(17) 0.40669(7) 0.0333(5) Uani 1 1 d .
Ag3 Ag 1.19598(19) 0.67004(18) 0.34968(8) 0.0369(5) Uani 1 1 d .
Ag4 Ag 1.1715(3) 0.3460(3) 0.16542(9) 0.0618(8) Uani 1 1 d .
N1 N 1.1941(16) 0.5544(16) 0.2907(7) 0.023(4) Uani 1 1 d .
N2 N 0.8950(17) 0.6081(18) 0.5060(9) 0.035(5) Uani 1 1 d .
N3 N 0.8204(19) 0.5595(19) 0.4821(8) 0.035(5) Uani 1 1 d .
N4 N 1.159(2) 0.2215(18) 0.2498(8) 0.042(6) Uani 1 1 d .
N5 N 0.9863(16) 0.6064(16) 0.4200(7) 0.022(4) Uani 1 1 d U
N6 N 1.1691(14) 0.4506(15) 0.3199(7) 0.016(4) Uani 1 1 d U
N7 N 1.1147(15) 0.7332(16) 0.5146(8) 0.024(4) Uani 1 1 d U
N8 N 1.1051(17) 0.2037(17) 0.3383(8) 0.027(5) Uani 1 1 d U
N9 N 1.1284(16) 0.3188(16) 0.0891(7) 0.022(4) Uani 1 1 d U
N10 N 1.132(2) 0.1141(19) 0.2706(12) 0.047(7) Uani 1 1 d .
N11 N 1.0645(18) 0.2450(19) 0.0291(9) 0.036(5) Uani 1 1 d U
N12 N 1.1886(17) 0.245(2) 0.0092(10) 0.043(6) Uani 1 1 d .
N13 N 1.1908(16) 0.4467(17) 0.2300(7) 0.023(4) Uani 1 1 d .
N14 N 0.7280(18) 0.4257(18) 0.3176(10) 0.033(5) Uani 1 1 d .
N15 N 1.2839(16) 0.819(2) 0.1107(8) 0.031(5) Uani 1 1 d .
N16 N 1.3858(15) 0.3741(17) 0.0779(8) 0.028(5) Uani 1 1 d .
N17 N 1.2689(15) 0.7653(15) 0.4516(7) 0.022(4) Uani 1 1 d D
N18 N 1.1900(16) 0.7068(17) 0.4298(8) 0.029(5) Uani 1 1 d D
N19 N 1.754(2) 0.5242(19) 0.1218(13) 0.050(7) Uani 1 1 d .
N20 N 1.5335(15) 0.3443(16) 0.0105(7) 0.021(4) Uani 1 1 d .
N21 N 1.4313(18) 0.3053(17) 0.0043(8) 0.030(5) Uani 1 1 d .
O1 O 0.3937(12) 0.9846(12) 0.2379(6) 0.019(3) Uani 1 1 d .
O2 O 0.4538(12) 1.0608(13) 0.3162(6) 0.023(3) Uani 1 1 d .
O3 O 0.6611(13) 1.2945(12) 0.2452(7) 0.024(4) Uani 1 1 d .
O4 O 0.4898(13) 1.1800(13) 0.2195(6) 0.024(4) Uani 1 1 d .
O5 O 0.3188(13) 1.1407(14) 0.1588(7) 0.030(4) Uani 1 1 d .
O6 O 0.5736(13) 0.7967(14) 0.0838(6) 0.026(4) Uani 1 1 d U
O7 O 0.6967(11) 1.0833(12) 0.2600(6) 0.017(3) Uani 1 1 d U
O8 O 1.1125(12) 1.0493(14) 0.1201(6) 0.025(4) Uani 1 1 d .
O9 O 0.6874(13) 0.9932(14) 0.0783(6) 0.026(4) Uani 1 1 d .
O10 O 0.5433(11) 0.7828(12) 0.1954(6) 0.018(3) Uani 1 1 d .
O11 O 0.4332(16) 1.2933(15) 0.3062(8) 0.039(4) Uani 1 1 d U
O12 O 0.2579(14) 0.9231(16) 0.3436(9) 0.046(5) Uani 1 1 d .
O13 O 0.7510(12) 1.2181(12) 0.1534(6) 0.018(3) Uani 1 1 d U
O14 O 0.9814(13) 0.8564(12) 0.1471(6) 0.021(3) Uani 1 1 d .
O15 O 0.7596(13) 0.8158(13) 0.1407(7) 0.026(4) Uani 1 1 d U
O16 O 0.9146(13) 0.6362(14) 0.1637(7) 0.029(4) Uani 1 1 d .
O17 O 0.4049(11) 0.7771(12) 0.2934(6) 0.017(3) Uani 1 1 d U
O18 O 0.5063(15) 0.5804(17) 0.2658(7) 0.039(5) Uani 1 1 d .
O19 O 1.0364(11) 0.9469(11) 0.2284(6) 0.015(3) Uani 1 1 d U
O20 O 0.7902(14) 0.7949(13) 0.3321(6) 0.024(4) Uani 1 1 d .
O21 O 0.6311(14) 0.7467(14) 0.4326(7) 0.033(4) Uani 1 1 d U
O22 O 1.0437(13) 0.8125(13) 0.3257(7) 0.030(4) Uani 1 1 d .
O23 O 0.8839(13) 0.9931(13) 0.3145(6) 0.023(4) Uani 1 1 d .
O24 O 0.8429(12) 1.2064(12) 0.2882(6) 0.019(3) Uani 1 1 d U
O25 O 0.5629(12) 1.1678(12) 0.1158(7) 0.024(4) Uani 1 1 d .
O26 O 0.8207(10) 0.9134(11) 0.2233(5) 0.008(3) Uani 1 1 d U
O27 O 0.6010(12) 0.8887(14) 0.2784(6) 0.024(4) Uani 1 1 d .
O28 O 0.4678(12) 0.8552(14) 0.3749(6) 0.026(4) Uani 1 1 d .
O29 O 0.7205(13) 0.6989(13) 0.2353(7) 0.028(4) Uani 1 1 d .
O30 O 0.5913(12) 0.6891(15) 0.3363(7) 0.029(4) Uani 1 1 d .
O31 O 0.4692(12) 0.9608(13) 0.1340(6) 0.020(3) Uani 1 1 d .
O32 O 0.7805(13) 1.2111(14) 0.0434(7) 0.033(4) Uani 1 1 d .
O33 O 0.8939(14) 1.3579(14) 0.1917(7) 0.032(4) Uani 1 1 d U
O34 O 0.8101(15) 1.1162(15) 0.3961(8) 0.038(4) Uani 1 1 d U
O35 O 0.6183(13) 1.1748(14) 0.3433(7) 0.028(4) Uani 1 1 d .
O36 O 0.9346(12) 1.1332(12) 0.1946(6) 0.022(3) Uani 1 1 d .
O37 O 0.6387(11) 1.0022(12) 0.1812(6) 0.013(3) Uani 1 1 d U
O38 O 0.6693(13) 0.9585(14) 0.3696(6) 0.026(4) Uani 1 1 d .
O39 O 0.9457(13) 0.7421(14) 0.2477(8) 0.033(4) Uani 1 1 d .
O40 O 0.8727(12) 1.0549(13) 0.1172(7) 0.025(4) Uani 1 1 d .
Si1 Si 0.6880(4) 0.9739(5) 0.2358(2) 0.0087(12) Uani 1 1 d .
W1 W 0.60787(8) 0.87235(9) 0.12806(4) 0.0230(3) Uani 1 1 d .
W2 W 0.40137(8) 0.92239(9) 0.31133(4) 0.0290(3) Uani 1 1 d .
W3 W 0.98312(8) 1.00651(9) 0.16242(4) 0.0277(3) Uani 1 1 d .
W4 W 0.53181(8) 1.19919(9) 0.28425(4) 0.0266(3) Uani 1 1 d .
W5 W 0.45101(8) 1.08533(9) 0.17293(4) 0.0277(3) Uani 1 1 d .
W6 W 0.81549(8) 1.23667(9) 0.21505(4) 0.0253(3) Uani 1 1 d .
W7 W 0.72909(8) 1.12658(9) 0.10307(4) 0.0241(3) Uani 1 1 d .
W8 W 0.63221(8) 0.81078(9) 0.36737(4) 0.0265(3) Uani 1 1 d .
W9 W 0.86157(8) 0.75415(8) 0.18876(4) 0.0241(3) Uani 1 1 d .
W10 W 0.55321(8) 0.70854(9) 0.26678(4) 0.0288(3) Uani 1 1 d .
W11 W 0.76187(8) 1.09022(9) 0.34135(4) 0.0244(3) Uani 1 1 d .
W12 W 0.93532(8) 0.85982(9) 0.28910(4) 0.0241(3) Uani 1 1 d .
C1 C 1.783(3) 0.502(3) 0.0719(15) 0.057(9) Uani 1 1 d .
H1 H 1.8581 0.5208 0.0510 0.068 Uiso 1 1 calc R
C2 C 1.7073(19) 0.452(2) 0.0522(10) 0.027(6) Uani 1 1 d .
H2 H 1.7334 0.4292 0.0191 0.032 Uiso 1 1 calc R
C3 C 1.591(2) 0.433(2) 0.0774(12) 0.038(6) Uani 1 1 d U
C4 C 1.560(3) 0.460(3) 0.1296(13) 0.050(8) Uani 1 1 d U
H4 H 1.4829 0.4478 0.1492 0.060 Uiso 1 1 calc R
C5 C 1.646(3) 0.507(2) 0.1529(13) 0.049(8) Uani 1 1 d .
H5 H 1.6274 0.5238 0.1876 0.059 Uiso 1 1 calc R
C6 C 1.504(2) 0.385(2) 0.0544(12) 0.033(6) Uani 1 1 d .
C7 C 1.346(2) 0.323(2) 0.0456(9) 0.023(5) Uani 1 1 d U
C8 C 1.2220(19) 0.2961(19) 0.0477(9) 0.022(5) Uani 1 1 d U
C9 C 1.037(2) 0.286(2) 0.0747(11) 0.041(7) Uani 1 1 d .
H9 H 0.9591 0.2901 0.0940 0.049 Uiso 1 1 calc R
C10 C 1.290(3) 0.723(3) 0.0976(10) 0.042(7) Uani 1 1 d .
H10 H 1.3082 0.7122 0.0617 0.050 Uiso 1 1 calc R
C11 C 1.268(2) 0.633(2) 0.1423(11) 0.038(6) Uani 1 1 d U
H11 H 1.2738 0.5621 0.1344 0.046 Uiso 1 1 calc R
C12 C 1.239(2) 0.643(2) 0.1953(9) 0.026(5) Uani 1 1 d .
C13 C 1.2364(19) 0.749(2) 0.2058(10) 0.025(5) Uani 1 1 d U
H13 H 1.2199 0.7609 0.2415 0.029 Uiso 1 1 calc R
C14 C 1.2589(17) 0.8404(19) 0.1629(8) 0.019(5) Uani 1 1 d U
H14 H 1.2569 0.9123 0.1696 0.022 Uiso 1 1 calc R
C15 C 1.205(2) 0.551(2) 0.2380(11) 0.032(6) Uani 1 1 d .
C16 C 1.1636(19) 0.389(2) 0.2839(9) 0.024(5) Uani 1 1 d U
C17 C 1.141(2) 0.269(2) 0.2916(11) 0.035(6) Uani 1 1 d .
C18 C 1.097(2) 0.104(2) 0.3257(10) 0.027(5) Uani 1 1 d U
H18 H 1.0724 0.0393 0.3500 0.033 Uiso 1 1 calc R
C19 C 0.826(2) 0.480(2) 0.3036(12) 0.038(6) Uani 1 1 d U
H19 H 0.8655 0.4874 0.2676 0.046 Uiso 1 1 calc R
C20 C 0.881(2) 0.530(2) 0.3408(9) 0.029(6) Uani 1 1 d .
H20 H 0.9506 0.5708 0.3294 0.035 Uiso 1 1 calc R
C21 C 0.823(2) 0.513(2) 0.3914(12) 0.034(6) Uani 1 1 d .
C22 C 0.715(2) 0.455(3) 0.4103(13) 0.050(8) Uani 1 1 d .
H22 H 0.6734 0.4483 0.4460 0.060 Uiso 1 1 calc R
C23 C 0.674(3) 0.408(3) 0.3713(13) 0.045(7) Uani 1 1 d U
H23 H 0.6072 0.3633 0.3822 0.054 Uiso 1 1 calc R
C24 C 0.876(2) 0.560(2) 0.4311(10) 0.032(6) Uani 1 1 d DU
C25 C 0.9915(19) 0.6388(19) 0.4649(9) 0.023(5) Uani 1 1 d DU
C26 C 1.0941(19) 0.697(2) 0.4737(10) 0.032(6) Uani 1 1 d .
C27 C 1.221(2) 0.776(2) 0.4996(10) 0.033(6) Uani 1 1 d U
H27 H 1.2582 0.8108 0.5216 0.040 Uiso 1 1 calc R
O2W O 0.980(3) 0.116(3) -0.0327(14) 0.107(10) Uiso 1 1 d .
O3W O 1.292(4) 1.001(3) 0.0294(18) 0.142(14) Uiso 1 1 d .
O1W O 1.072(3) 0.589(3) 0.0572(15) 0.110(11) Uiso 1 1 d .

loop_
_atom_site_aniso_label
_atom_site_aniso_U_11
_atom_site_aniso_U_22
_atom_site_aniso_U_33
_atom_site_aniso_U_23
_atom_site_aniso_U_13
_atom_site_aniso_U_12
Ag1 0.0640(14) 0.0484(15) 0.0300(12) -0.0239(11) 0.0182(10) -0.0195(11)
Ag2 0.0455(11) 0.0388(13) 0.0140(9) -0.0067(8) 0.0015(8) -0.0096(9)
Ag3 0.0569(12) 0.0349(13) 0.0211(10) -0.0154(9) -0.0020(9) -0.0049(9)
Ag4 0.0833(18) 0.083(2) 0.0240(12) -0.0211(13) -0.0077(12) -0.0179(15)
N1 0.028(9) 0.021(12) 0.013(10) 0.009(8) -0.002(7) 0.008(8)
N2 0.025(10) 0.029(14) 0.046(14) 0.007(10) -0.005(9) -0.013(9)
N3 0.045(12) 0.042(15) 0.022(11) -0.024(10) 0.003(9) -0.015(10)
N4 0.095(19) 0.017(14) 0.015(11) 0.003(9) -0.011(11) -0.026(12)
N5 0.029(7) 0.027(8) 0.012(7) -0.006(6) -0.007(6) -0.002(6)
N6 0.017(4) 0.016(4) 0.016(4) -0.0031(12) -0.0032(12) -0.0001(10)
N7 0.025(4) 0.024(4) 0.024(4) -0.0047(13) -0.0045(13) -0.0003(10)
N8 0.032(7) 0.022(8) 0.021(8) 0.002(7) -0.001(6) 0.008(7)
N9 0.033(7) 0.020(8) 0.013(7) 0.004(6) -0.012(6) 0.001(6)
N10 0.051(14) 0.022(14) 0.08(2) -0.016(13) -0.041(14) 0.008(11)
N11 0.038(8) 0.038(9) 0.039(9) -0.014(7) -0.018(7) -0.010(7)
N12 0.025(10) 0.067(18) 0.039(14) -0.022(13) 0.001(10) -0.011(10)
N13 0.033(10) 0.028(13) 0.013(10) -0.013(8) -0.009(8) 0.000(8)
N14 0.034(11) 0.028(13) 0.049(15) -0.016(10) -0.031(10) 0.016(9)
N15 0.021(9) 0.062(17) 0.012(10) -0.007(10) -0.007(7) -0.002(9)
N16 0.018(9) 0.034(14) 0.026(11) -0.002(9) 0.007(8) -0.006(8)
N17 0.033(10) 0.022(12) 0.011(9) -0.005(8) -0.002(8) -0.013(8)
N18 0.028(10) 0.026(13) 0.033(12) -0.010(10) 0.000(9) -0.009(8)
N19 0.057(15) 0.022(14) 0.09(2) -0.020(13) -0.047(15) 0.005(11)
N20 0.026(9) 0.025(12) 0.012(10) -0.005(8) -0.005(7) -0.002(8)
N21 0.040(11) 0.027(13) 0.020(11) -0.010(9) 0.008(9) -0.017(9)
O1 0.031(8) 0.014(9) 0.016(8) -0.006(6) -0.009(6) -0.010(6)
O2 0.026(7) 0.027(10) 0.020(8) -0.017(7) -0.003(6) -0.002(6)
O3 0.030(8) 0.009(9) 0.035(10) -0.012(7) -0.002(7) -0.005(6)
O4 0.032(8) 0.027(10) 0.014(8) 0.004(7) -0.014(6) -0.001(7)
O5 0.025(8) 0.036(11) 0.030(10) 0.000(8) -0.012(7) 0.005(7)
O6 0.031(6) 0.037(8) 0.014(7) -0.005(6) -0.013(5) -0.003(6)
O7 0.013(5) 0.017(7) 0.023(7) -0.009(5) 0.000(5) 0.008(5)
O8 0.016(7) 0.043(11) 0.014(8) -0.002(7) 0.001(6) -0.003(7)
O9 0.024(7) 0.035(11) 0.022(9) -0.023(8) 0.004(6) -0.011(7)
O10 0.012(6) 0.007(8) 0.033(9) -0.009(7) 0.004(6) 0.001(5)
O11 0.044(7) 0.033(8) 0.047(8) -0.029(7) -0.004(6) -0.004(6)
O12 0.025(9) 0.040(13) 0.061(14) -0.010(10) 0.021(9) -0.009(8)
O13 0.019(6) 0.022(7) 0.014(6) -0.001(5) -0.011(5) 0.009(5)
O14 0.032(8) 0.008(9) 0.026(9) -0.010(7) -0.011(7) 0.007(6)
O15 0.030(6) 0.026(7) 0.028(7) -0.017(6) -0.010(6) -0.008(6)
O16 0.022(7) 0.032(11) 0.038(10) -0.020(8) -0.007(7) 0.012(7)
O17 0.011(5) 0.009(7) 0.024(7) 0.003(5) 0.003(5) 0.005(5)
O18 0.040(9) 0.061(14) 0.014(9) -0.011(9) 0.005(7) -0.017(9)
O19 0.017(5) 0.008(6) 0.019(6) 0.001(5) -0.004(5) -0.001(5)
O20 0.041(9) 0.017(9) 0.015(8) -0.009(7) -0.005(7) -0.001(7)
O21 0.037(7) 0.030(8) 0.026(7) 0.014(6) -0.012(6) -0.005(6)
O22 0.030(8) 0.017(10) 0.051(12) -0.015(8) -0.021(8) 0.014(7)
O23 0.026(8) 0.016(9) 0.026(9) -0.010(7) 0.003(6) 0.002(6)
O24 0.019(3) 0.019(3) 0.019(3) -0.0035(11) -0.0043(12) -0.0002(10)
O25 0.022(7) 0.011(9) 0.035(10) -0.014(7) 0.013(7) -0.001(6)
O26 0.009(3) 0.008(3) 0.008(3) -0.0020(11) -0.0019(11) -0.0001(10)
O27 0.018(7) 0.039(11) 0.014(8) 0.000(7) -0.005(6) 0.001(7)
O28 0.016(7) 0.037(11) 0.021(9) -0.007(7) 0.004(6) -0.001(6)
O29 0.025(8) 0.021(10) 0.033(10) -0.002(7) 0.006(7) 0.001(7)
O30 0.017(7) 0.046(12) 0.027(10) -0.012(8) -0.007(6) 0.007(7)
O31 0.024(7) 0.025(10) 0.017(8) -0.017(7) -0.003(6) -0.003(6)
O32 0.025(8) 0.026(11) 0.037(11) 0.002(8) 0.011(7) -0.004(7)
O33 0.038(7) 0.024(8) 0.040(8) -0.018(6) -0.010(6) -0.001(6)
O34 0.038(4) 0.038(4) 0.038(4) -0.0075(13) -0.0072(13) -0.0005(10)
O35 0.026(8) 0.031(11) 0.024(9) -0.001(7) -0.003(7) 0.014(7)
O36 0.024(7) 0.016(9) 0.030(9) -0.011(7) -0.013(6) 0.012(6)
O37 0.013(3) 0.014(3) 0.013(3) -0.0025(11) -0.0030(11) -0.0001(10)
O38 0.023(7) 0.042(11) 0.018(9) -0.012(7) -0.013(6) 0.006(7)
O39 0.025(8) 0.024(11) 0.053(12) -0.012(9) -0.004(8) -0.003(7)
O40 0.022(7) 0.018(9) 0.040(10) -0.011(7) -0.013(7) 0.007(6)
Si1 0.007(2) 0.017(3) 0.003(3) -0.005(2) -0.0016(19) 0.001(2)
W1 0.0247(5) 0.0291(6) 0.0178(5) -0.0104(4) -0.0040(4) -0.0051(4)
W2 0.0214(5) 0.0346(7) 0.0283(6) -0.0043(5) 0.0012(4) -0.0043(4)
W3 0.0251(5) 0.0331(7) 0.0247(6) -0.0087(4) -0.0002(4) -0.0047(4)
W4 0.0258(5) 0.0266(6) 0.0284(6) -0.0119(4) -0.0018(4) 0.0010(4)
W5 0.0243(5) 0.0340(7) 0.0255(6) -0.0061(4) -0.0054(4) -0.0007(4)
W6 0.0265(5) 0.0224(6) 0.0274(6) -0.0087(4) -0.0013(4) -0.0052(4)
W7 0.0264(5) 0.0275(6) 0.0177(5) -0.0023(4) -0.0029(4) -0.0053(4)
W8 0.0257(5) 0.0322(7) 0.0188(5) -0.0006(4) -0.0006(4) -0.0022(4)
W9 0.0248(5) 0.0213(6) 0.0280(6) -0.0120(4) -0.0021(4) -0.0019(4)
W10 0.0293(5) 0.0261(7) 0.0301(6) -0.0064(5) -0.0010(4) -0.0073(4)
W11 0.0273(5) 0.0289(6) 0.0202(5) -0.0130(4) -0.0041(4) -0.0003(4)
W12 0.0228(5) 0.0265(6) 0.0236(5) -0.0058(4) -0.0042(4) -0.0014(4)
C1 0.039(15) 0.07(2) 0.07(2) -0.05(2) 0.003(15) 0.006(14)
C2 0.029(11) 0.032(16) 0.024(13) -0.019(11) -0.003(10) -0.012(10)
C3 0.043(9) 0.041(10) 0.037(10) -0.015(8) -0.015(8) -0.007(8)
C4 0.055(10) 0.046(11) 0.051(11) -0.016(9) -0.008(8) -0.008(8)
C5 0.08(2) 0.036(19) 0.05(2) -0.026(15) -0.032(17) 0.027(16)
C6 0.025(11) 0.021(15) 0.049(18) -0.009(12) 0.007(11) -0.002(10)
C7 0.031(8) 0.023(9) 0.019(8) -0.011(7) -0.010(7) -0.002(7)
C8 0.031(8) 0.021(9) 0.011(8) 0.005(7) 0.000(7) -0.006(7)
C9 0.046(15) 0.05(2) 0.027(15) -0.003(13) -0.012(12) 0.007(13)
C10 0.062(18) 0.05(2) 0.008(12) 0.009(12) -0.009(12) -0.009(14)
C11 0.050(10) 0.029(10) 0.034(10) -0.010(8) -0.001(8) 0.000(8)
C12 0.030(11) 0.031(16) 0.013(12) 0.006(10) -0.006(9) -0.002(10)
C13 0.024(8) 0.020(9) 0.032(9) -0.008(7) -0.005(7) -0.005(7)
C14 0.023(7) 0.020(9) 0.011(8) 0.007(7) -0.006(6) -0.004(7)
C15 0.020(11) 0.031(17) 0.046(17) -0.008(12) -0.009(11) 0.012(10)
C16 0.025(8) 0.028(9) 0.018(8) -0.011(7) 0.004(7) 0.002(7)
C17 0.029(12) 0.044(19) 0.030(15) -0.002(13) -0.004(10) -0.010(11)
C18 0.031(8) 0.026(9) 0.029(9) -0.020(7) -0.003(7) 0.000(7)
C19 0.044(9) 0.035(10) 0.038(10) -0.018(8) -0.006(8) 0.009(8)
C20 0.049(14) 0.019(14) 0.016(12) -0.002(10) 0.003(10) -0.024(11)
C21 0.038(13) 0.018(15) 0.051(18) -0.004(12) -0.024(13) -0.007(11)
C22 0.029(13) 0.07(2) 0.047(19) 0.001(16) 0.003(12) -0.007(13)
C23 0.046(10) 0.045(11) 0.050(11) -0.022(8) -0.009(8) -0.007(8)
C24 0.036(9) 0.032(10) 0.024(9) 0.003(7) -0.008(7) -0.003(7)
C25 0.031(8) 0.018(9) 0.023(9) -0.013(7) -0.001(7) -0.005(7)
C26 0.022(11) 0.053(18) 0.019(13) -0.005(12) -0.004(9) 0.009(11)
C27 0.039(9) 0.038(10) 0.024(9) -0.013(8) -0.004(7) 0.001(8)

loop_
_atom_type_symbol
_atom_type_description
_atom_type_scat_dispersion_real
_atom_type_scat_dispersion_imag
_atom_type_scat_source
Ag Ag -0.8971 1.1015 'International Tables Vol C Tables 4.2.6.8 and 6.1.1.4'
N N 0.0061 0.0033 'International Tables Vol C Tables 4.2.6.8 and 6.1.1.4'
O O 0.0106 0.0060 'International Tables Vol C Tables 4.2.6.8 and 6.1.1.4'
Si Si 0.0817 0.0704 'International Tables Vol C Tables 4.2.6.8 and 6.1.1.4'
W W -0.8490 6.8722 'International Tables Vol C Tables 4.2.6.8 and 6.1.1.4'
H H 0.0000 0.0000 'International Tables Vol C Tables 4.2.6.8 and 6.1.1.4'
C C 0.0033 0.0016 'International Tables Vol C Tables 4.2.6.8 and 6.1.1.4'

loop_
_geom_angle_atom_site_label_1
_geom_angle_atom_site_label_2
_geom_angle_atom_site_label_3
_geom_angle
_geom_angle_site_symmetry_1
_geom_angle_site_symmetry_3
N7 Ag1 N8 170.3(7) . 2_766
N7 Ag1 Ag2 91.8(5) . 2_766
N8 Ag1 Ag2 88.7(6) 2_766 2_766
N6 Ag2 N2 175.8(7) . 2_766
N6 Ag2 Ag1 92.0(5) . 2_766
N2 Ag2 Ag1 85.8(5) 2_766 2_766
N6 Ag2 Ag3 64.9(5) . .
N2 Ag2 Ag3 115.6(6) 2_766 .
Ag1 Ag2 Ag3 146.74(10) 2_766 .
N18 Ag3 N1 153.4(7) . .
N18 Ag3 O22 95.0(7) . .
N1 Ag3 O22 102.6(6) . .
N18 Ag3 Ag2 87.0(5) . .
N1 Ag3 Ag2 66.5(4) . .
O22 Ag3 Ag2 126.1(4) . .
N9 Ag4 N13 155.7(7) . .
N9 Ag4 N4 129.6(7) . .
N13 Ag4 N4 72.1(7) . .
C15 N1 N6 109(2) . .
C15 N1 Ag3 143.0(17) . .
N6 N1 Ag3 108.1(13) . .
N3 N2 C25 104(2) . .
N3 N2 Ag2 115.7(15) . 2_766
C25 N2 Ag2 137.7(16) . 2_766
C24 N3 N2 106.6(19) . .
C17 N4 N10 104(2) . .
C17 N4 Ag4 114.2(18) . .
N10 N4 Ag4 138.6(18) . .
C25 N5 C24 102.4(17) . .
C16 N6 N1 105.2(19) . .
C16 N6 Ag2 134.4(16) . .
N1 N6 Ag2 120.4(14) . .
C26 N7 C27 106(2) . .
C26 N7 Ag1 130.3(15) . .
C27 N7 Ag1 121.0(17) . .
C17 N8 C18 105(2) . .
C17 N8 Ag1 134.4(19) . 2_766
C18 N8 Ag1 116.2(15) . 2_766
C9 N9 C8 103(2) . .
C9 N9 Ag4 135.5(18) . .
C8 N9 Ag4 118.6(14) . .
N4 N10 C18 108(2) . .
C9 N11 N12 112(2) . .
C8 N12 N11 97.7(19) . .
C15 N13 C16 101(2) . .
C15 N13 Ag4 143.0(17) . .
C16 N13 Ag4 115.1(14) . .
C19 N14 C23 118(2) . .
C10 N15 C14 126(2) . .
C7 N16 C6 102(2) . .
C27 N17 N18 109.8(19) . .
C26 N18 N17 98.0(18) . .
C26 N18 Ag3 128.6(14) . .
N17 N18 Ag3 132.5(14) . .
C1 N19 C5 124(3) . .
C6 N20 N21 103.6(18) . .
C7 N21 N20 108.7(19) . .
W5 O1 W2 150.3(8) . .
W2 O2 W4 151.6(9) . .
W4 O3 W6 122.0(8) . .
W4 O4 W5 150.7(9) . .
Si1 O7 W6 124.3(8) . .
Si1 O7 W11 125.2(8) . .
W6 O7 W11 90.7(5) . .
Si1 O7 W4 124.0(7) . .
W6 O7 W4 91.5(5) . .
W11 O7 W4 91.0(5) . .
W1 O9 W7 121.2(8) . .
W1 O10 W10 152.3(8) . .
W7 O13 W6 149.0(8) . .
W9 O14 W3 119.8(8) . .
W9 O15 W1 150.7(9) . .
W2 O17 W10 120.9(7) . .
W3 O19 W12 122.4(7) . .
W8 O20 W12 149.8(9) . .
W12 O22 Ag3 150.3(9) . .
W12 O23 W11 151.7(9) . .
W11 O24 W6 121.8(7) . .
W5 O25 W7 121.0(9) . .
Si1 O26 W9 126.4(7) . .
Si1 O26 W12 123.0(7) . .
W9 O26 W12 92.8(5) . .
Si1 O26 W3 121.4(7) . .
W9 O26 W3 92.3(4) . .
W12 O26 W3 91.8(4) . .
Si1 O27 W2 124.8(9) . .
Si1 O27 W10 125.7(9) . .
W2 O27 W10 90.5(5) . .
Si1 O27 W8 124.6(8) . .
W2 O27 W8 91.5(5) . .
W10 O27 W8 88.9(5) . .
W8 O28 W2 120.8(8) . .
W9 O29 W10 153.0(9) . .
W10 O30 W8 122.6(9) . .
W1 O31 W5 122.1(7) . .
W11 O35 W4 122.7(9) . .
W6 O36 W3 150.0(8) . .
Si1 O37 W1 125.0(8) . .
Si1 O37 W7 124.8(7) . .
W1 O37 W7 91.2(5) . .
Si1 O37 W5 125.0(7) . .
W1 O37 W5 90.7(4) . .
W7 O37 W5 89.5(5) . .
W8 O38 W11 151.2(9) . .
W9 O39 W12 120.0(9) . .
W3 O40 W7 152.4(10) . .
O37 Si1 O27 109.1(8) . .
O37 Si1 O7 110.4(8) . .
O27 Si1 O7 109.4(9) . .
O37 Si1 O26 108.8(7) . .
O27 Si1 O26 107.9(8) . .
O7 Si1 O26 111.0(7) . .
O6 W1 O31 97.7(7) . .
O6 W1 O10 101.1(7) . .
O31 W1 O10 89.6(6) . .
O6 W1 O9 99.9(7) . .
O31 W1 O9 87.8(7) . .
O10 W1 O9 159.0(6) . .
O6 W1 O15 103.8(7) . .
O31 W1 O15 158.5(6) . .
O10 W1 O15 86.2(6) . .
O9 W1 O15 88.6(7) . .
O6 W1 O37 170.2(6) . .
O31 W1 O37 74.4(5) . .
O10 W1 O37 84.8(6) . .
O9 W1 O37 74.5(5) . .
O15 W1 O37 84.3(6) . .
O12 W2 O2 102.3(8) . .
O12 W2 O1 103.3(9) . .
O2 W2 O1 86.1(6) . .
O12 W2 O17 98.1(8) . .
O2 W2 O17 159.6(6) . .
O1 W2 O17 89.4(6) . .
O12 W2 O28 96.7(9) . .
O2 W2 O28 90.3(7) . .
O1 W2 O28 160.0(6) . .
O17 W2 O28 87.1(7) . .
O12 W2 O27 168.8(8) . .
O2 W2 O27 84.8(6) . .
O1 W2 O27 85.8(6) . .
O17 W2 O27 75.1(5) . .
O28 W2 O27 74.3(5) . .
O8 W3 O40 100.8(7) . .
O8 W3 O36 102.2(8) . .
O40 W3 O36 85.7(7) . .
O8 W3 O19 101.9(6) . .
O40 W3 O19 157.1(6) . .
O36 W3 O19 86.2(6) . .
O8 W3 O14 98.2(7) . .
O40 W3 O14 91.3(6) . .
O36 W3 O14 159.6(6) . .
O19 W3 O14 89.0(6) . .
O8 W3 O26 169.0(7) . .
O40 W3 O26 85.8(6) . .
O36 W3 O26 87.0(6) . .
O19 W3 O26 72.4(5) . .
O14 W3 O26 72.7(5) . .
O11 W4 O4 103.5(8) . .
O11 W4 O3 100.0(8) . .
O4 W4 O3 91.2(7) . .
O11 W4 O2 103.5(8) . .
O4 W4 O2 86.6(7) . .
O3 W4 O2 156.2(6) . .
O11 W4 O35 98.8(8) . .
O4 W4 O35 157.7(7) . .
O3 W4 O35 86.0(7) . .
O2 W4 O35 87.2(7) . .
O11 W4 O7 169.2(7) . .
O4 W4 O7 85.3(6) . .
O3 W4 O7 73.2(6) . .
O2 W4 O7 83.1(6) . .
O35 W4 O7 72.7(6) . .
O5 W5 O1 99.8(7) . .
O5 W5 O25 101.5(7) . .
O1 W5 O25 158.6(7) . .
O5 W5 O4 101.9(8) . .
O1 W5 O4 85.9(6) . .
O25 W5 O4 87.3(7) . .
O5 W5 O31 101.1(7) . .
O1 W5 O31 88.5(6) . .
O25 W5 O31 89.9(6) . .
O4 W5 O31 157.0(6) . .
O5 W5 O37 172.6(7) . .
O1 W5 O37 84.3(6) . .
O25 W5 O37 74.8(6) . .
O4 W5 O37 84.5(6) . .
O31 W5 O37 72.7(5) . .
O33 W6 O36 100.4(7) . .
O33 W6 O13 102.5(7) . .
O36 W6 O13 87.3(6) . .
O33 W6 O24 99.4(7) . .
O36 W6 O24 90.6(6) . .
O13 W6 O24 158.1(6) . .
O33 W6 O3 100.1(7) . .
O36 W6 O3 159.5(6) . .
O13 W6 O3 88.1(6) . .
O24 W6 O3 86.3(6) . .
O33 W6 O7 170.5(7) . .
O36 W6 O7 86.5(6) . .
O13 W6 O7 84.4(6) . .
O24 W6 O7 73.7(6) . .
O3 W6 O7 73.2(5) . .
O32 W7 O40 100.5(7) . .
O32 W7 O13 100.6(8) . .
O40 W7 O13 86.1(6) . .
O32 W7 O25 101.0(7) . .
O40 W7 O25 158.3(7) . .
O13 W7 O25 87.7(6) . .
O32 W7 O9 101.7(8) . .
O40 W7 O9 88.5(7) . .
O13 W7 O9 157.6(6) . .
O25 W7 O9 89.5(6) . .
O32 W7 O37 173.0(7) . .
O40 W7 O37 84.2(6) . .
O13 W7 O37 84.8(6) . .
O25 W7 O37 74.5(6) . .
O9 W7 O37 73.1(6) . .
O21 W8 O20 103.8(7) . .
O21 W8 O38 102.0(8) . .
O20 W8 O38 87.9(7) . .
O21 W8 O28 98.9(7) . .
O20 W8 O28 157.3(7) . .
O38 W8 O28 87.8(7) . .
O21 W8 O30 100.7(8) . .
O20 W8 O30 87.9(6) . .
O38 W8 O30 157.2(7) . .
O28 W8 O30 87.6(7) . .
O21 W8 O27 170.5(6) . .
O20 W8 O27 84.0(6) . .
O38 W8 O27 83.5(6) . .
O28 W8 O27 73.4(6) . .
O30 W8 O27 73.8(6) . .
O16 W9 O29 100.1(8) . .
O16 W9 O15 102.3(7) . .
O29 W9 O15 84.8(7) . .
O16 W9 O14 99.1(7) . .
O29 W9 O14 160.6(7) . .
O15 W9 O14 88.0(6) . .
O16 W9 O39 99.5(8) . .
O29 W9 O39 92.4(7) . .
O15 W9 O39 158.2(7) . .
O14 W9 O39 87.6(7) . .
O16 W9 O26 171.3(6) . .
O29 W9 O26 86.2(6) . .
O15 W9 O26 84.2(6) . .
O14 W9 O26 75.1(5) . .
O39 W9 O26 74.0(6) . .
O18 W10 O30 101.3(8) . .
O18 W10 O10 101.3(7) . .
O30 W10 O10 157.2(7) . .
O18 W10 O17 100.8(7) . .
O30 W10 O17 89.9(6) . .
O10 W10 O17 88.6(6) . .
O18 W10 O29 101.1(8) . .
O30 W10 O29 89.8(7) . .
O10 W10 O29 83.1(6) . .
O17 W10 O29 157.7(7) . .
O18 W10 O27 172.8(7) . .
O30 W10 O27 74.6(6) . .
O10 W10 O27 83.2(6) . .
O17 W10 O27 73.5(5) . .
O29 W10 O27 84.9(6) . .
O34 W11 O35 102.2(8) . .
O34 W11 O23 101.0(8) . .
O35 W11 O23 156.8(7) . .
O34 W11 O24 98.8(8) . .
O35 W11 O24 89.4(6) . .
O23 W11 O24 87.3(6) . .
O34 W11 O38 103.0(8) . .
O35 W11 O38 89.5(7) . .
O23 W11 O38 85.2(6) . .
O24 W11 O38 158.0(6) . .
O34 W11 O7 171.3(7) . .
O35 W11 O7 73.5(6) . .
O23 W11 O7 83.6(6) . .
O24 W11 O7 73.8(6) . .
O38 W11 O7 84.8(6) . .
O22 W12 O23 102.8(7) . .
O22 W12 O20 105.2(8) . .
O23 W12 O20 87.1(6) . .
O22 W12 O19 97.5(7) . .
O23 W12 O19 88.3(6) . .
O20 W12 O19 157.3(6) . .
O22 W12 O39 97.7(7) . .
O23 W12 O39 159.6(7) . .
O20 W12 O39 88.0(7) . .
O19 W12 O39 88.6(7) . .
O22 W12 O26 166.9(7) . .
O23 W12 O26 86.6(6) . .
O20 W12 O26 84.2(6) . .
O19 W12 O26 73.4(5) . .
O39 W12 O26 73.2(6) . .
C2 C1 N19 120(3) . .
C1 C2 C3 124(3) . .
C2 C3 C4 115(2) . .
C2 C3 C6 124(3) . .
C4 C3 C6 120(3) . .
C3 C4 C5 121(3) . .
N19 C5 C4 116(3) . .
N20 C6 N16 114(2) . .
N20 C6 C3 122(2) . .
N16 C6 C3 124(3) . .
N16 C7 N21 111.8(19) . .
N16 C7 C8 127(2) . .
N21 C7 C8 121(2) . .
N12 C8 N9 115.2(19) . .
N12 C8 C7 122(2) . .
N9 C8 C7 123(2) . .
N9 C9 N11 112(2) . .
N15 C10 C11 115(3) . .
C12 C11 C10 126(3) . .
C11 C12 C13 116(2) . .
C11 C12 C15 123(3) . .
C13 C12 C15 121(2) . .
C12 C13 C14 121(2) . .
N15 C14 C13 118(2) . .
N1 C15 N13 111(2) . .
N1 C15 C12 124(3) . .
N13 C15 C12 124(3) . .
N6 C16 N13 113(2) . .
N6 C16 C17 130(2) . .
N13 C16 C17 117(2) . .
N4 C17 N8 115(3) . .
N4 C17 C16 119(2) . .
N8 C17 C16 126(2) . .
N8 C18 N10 107(2) . .
N14 C19 C20 124(3) . .
C21 C20 C19 115(2) . .
C20 C21 C22 125(3) . .
C20 C21 C24 117(2) . .
C22 C21 C24 118(3) . .
C23 C22 C21 115(3) . .
N14 C23 C22 123(3) . .
N3 C24 N5 112.4(19) . .
N3 C24 C21 123(2) . .
N5 C24 C21 124(2) . .
N5 C25 N2 114.1(18) . .
N5 C25 C26 124(2) . .
N2 C25 C26 122(2) . .
N7 C26 N18 114(2) . .
N7 C26 C25 132(2) . .
N18 C26 C25 113(2) . .
N17 C27 N7 112(2) . .

loop_
_geom_bond_atom_site_label_1
_geom_bond_atom_site_label_2
_geom_bond_distance
_geom_bond_site_symmetry_2
Ag1 N7 2.137(19) .
Ag1 N8 2.15(2) 2_766
Ag1 Ag2 2.858(3) 2_766
Ag2 N6 2.144(18) .
Ag2 N2 2.15(2) 2_766
Ag2 Ag1 2.858(3) 2_766
Ag2 Ag3 3.167(3) .
Ag3 N18 2.16(2) .
Ag3 N1 2.26(2) .
Ag3 O22 2.504(15) .
Ag4 N9 2.187(19) .
Ag4 N13 2.283(19) .
Ag4 N4 2.39(2) .
N1 C15 1.34(3) .
N1 N6 1.37(3) .
N2 N3 1.36(3) .
N2 C25 1.38(3) .
N2 Ag2 2.15(2) 2_766
N3 C24 1.33(3) .
N4 C17 1.29(4) .
N4 N10 1.36(3) .
N5 C25 1.29(3) .
N5 C24 1.37(3) .
N6 C16 1.30(3) .
N7 C26 1.27(3) .
N7 C27 1.31(3) .
N8 C17 1.31(3) .
N8 C18 1.34(3) .
N8 Ag1 2.15(2) 2_766
N9 C9 1.28(3) .
N9 C8 1.41(3) .
N10 C18 1.37(4) .
N11 C9 1.33(4) .
N11 N12 1.41(3) .
N12 C8 1.38(3) .
N13 C15 1.36(3) .
N13 C16 1.41(3) .
N14 C19 1.28(3) .
N14 C23 1.37(4) .
N15 C10 1.29(4) .
N15 C14 1.38(3) .
N16 C7 1.28(3) .
N16 C6 1.37(3) .
N17 C27 1.27(3) .
N17 N18 1.428(16) .
N18 C26 1.40(3) .
N19 C1 1.33(4) .
N19 C5 1.33(4) .
N20 C6 1.29(3) .
N20 N21 1.33(3) .
N21 C7 1.33(3) .
O1 W5 1.898(14) .
O1 W2 1.911(14) .
O2 W2 1.860(15) .
O2 W4 1.921(15) .
O3 W4 1.921(14) .
O3 W6 1.946(15) .
O4 W4 1.867(15) .
O4 W5 1.929(16) .
O5 W5 1.711(15) .
O6 W1 1.698(16) .
O7 Si1 1.595(16) .
O7 W6 2.351(14) .
O7 W11 2.357(15) .
O7 W4 2.371(13) .
O8 W3 1.691(14) .
O9 W1 1.903(16) .
O9 W7 1.969(15) .
O10 W1 1.896(15) .
O10 W10 1.907(16) .
O11 W4 1.677(18) .
O12 W2 1.687(15) .
O13 W7 1.913(15) .
O13 W6 1.918(14) .
O14 W9 1.916(15) .
O14 W3 1.958(14) .
O15 W9 1.897(16) .
O15 W1 1.909(16) .
O16 W9 1.732(16) .
O17 W2 1.921(15) .
O17 W10 1.922(13) .
O18 W10 1.691(19) .
O19 W3 1.915(14) .
O19 W12 1.917(13) .
O20 W8 1.875(16) .
O20 W12 1.916(15) .
O21 W8 1.706(16) .
O22 W12 1.718(15) .
O23 W12 1.902(15) .
O23 W11 1.907(14) .
O24 W11 1.910(14) .
O24 W6 1.923(15) .
O25 W5 1.905(14) .
O25 W7 1.929(14) .
O26 Si1 1.663(13) .
O26 W9 2.287(13) .
O26 W12 2.318(12) .
O26 W3 2.360(12) .
O27 Si1 1.587(15) .
O27 W2 2.322(14) .
O27 W10 2.388(17) .
O27 W8 2.389(15) .
O28 W8 1.921(14) .
O28 W2 1.961(16) .
O29 W9 1.877(15) .
O29 W10 1.933(14) .
O30 W10 1.883(16) .
O30 W8 1.929(18) .
O31 W1 1.884(15) .
O31 W5 1.957(15) .
O32 W7 1.693(16) .
O33 W6 1.720(17) .
O34 W11 1.687(19) .
O35 W11 1.906(14) .
O35 W4 1.936(16) .
O36 W6 1.890(14) .
O36 W3 1.905(15) .
O37 Si1 1.580(14) .
O37 W1 2.355(14) .
O37 W7 2.366(13) .
O37 W5 2.372(13) .
O38 W8 1.896(17) .
O38 W11 1.917(17) .
O39 W9 1.922(18) .
O39 W12 1.929(18) .
O40 W3 1.885(15) .
O40 W7 1.900(14) .
C1 C2 1.30(4) .
C2 C3 1.37(3) .
C3 C4 1.41(4) .
C3 C6 1.45(4) .
C4 C5 1.43(4) .
C7 C8 1.46(3) .
C10 C11 1.42(4) .
C11 C12 1.36(4) .
C12 C13 1.38(3) .
C12 C15 1.42(3) .
C13 C14 1.41(3) .
C16 C17 1.48(4) .
C19 C20 1.47(4) .
C20 C21 1.31(4) .
C21 C22 1.41(3) .
C21 C24 1.48(3) .
C22 C23 1.40(4) .
C25 C26 1.47(3) .
